data_7225707
loop_
_publ_author_name
'Tulyabaev, Arthur R.'
'Mescheryakova, Ekaterina S.'
'Khabibullina, Guzel R.'
'Khalilov, Leonard M.'

_publ_section_title
;
 Intermolecular interactions and chiral crystallization effects in
 (1,5,3-dithiazepan-3-yl)-alkanoic acids
;
_journal_issue 30
_journal_name_full CrystEngComm
_journal_page_first 5686
_journal_paper_doi 10.1039/C6CE00708B
_journal_volume 18
_journal_year 2016
_chemical_formula_moiety 'C7 H12 N O2 S2'
_chemical_formula_sum 'C7 H12 N O2 S2'
_chemical_formula_weight 206.30
_chemical_name_systematic '3-(1,5,3-dithiazepan-3-yl)propanoic acid'
_space_group_crystal_system monoclinic
_space_group_IT_number 14
_space_group_name_Hall '-P 2yn'
_space_group_name_H-M_alt 'P 1 21/n 1'
_symmetry_space_group_name_Hall '-P 2yn'
_symmetry_space_group_name_H-M 'P 1 21/n 1'
_atom_sites_solution_hydrogens mixed
_atom_sites_solution_primary direct
_audit_creation_date 2016-05-16
_audit_creation_method
;
Olex2 1.2
(compiled 2016.02.19 svn.r3266 for OlexSys, GUI svn.r5155)
;
_audit_update_record
;
2016-05-17 deposited with the CCDC.
2016-06-03 downloaded from the CCDC.
;
_cell_angle_alpha 90
_cell_angle_beta 103.709(8)
_cell_angle_gamma 90
_cell_formula_units_Z 4
_cell_length_a 4.9212(5)
_cell_length_b 30.519(2)
_cell_length_c 6.7336(4)
_cell_measurement_reflns_used 1205
_cell_measurement_temperature 200(2)
_cell_measurement_theta_max 31.1397
_cell_measurement_theta_min 1.9978
_cell_volume 982.51(14)
_computing_cell_refinement
;
CrysAlisPro, Agilent Technologies,
Version 1.171.36.20 (release 27-06-2012 CrysAlis171 .NET)
(compiled Jul 11 2012,15:38:31)
;
_computing_data_collection
;
CrysAlisPro, Agilent Technologies,
Version 1.171.36.20 (release 27-06-2012 CrysAlis171 .NET)
(compiled Jul 11 2012,15:38:31)
;
_computing_data_reduction
;
CrysAlisPro, Agilent Technologies,
Version 1.171.36.20 (release 27-06-2012 CrysAlis171 .NET)
(compiled Jul 11 2012,15:38:31)
;
_computing_molecular_graphics 'Olex2 (Dolomanov et al., 2009)'
_computing_publication_material 'Olex2 (Dolomanov et al., 2009)'
_computing_structure_refinement 'ShelXL (Sheldrick, 2015)'
_computing_structure_solution 'ShelXS (Sheldrick, 2008)'
_diffrn_ambient_temperature 200(2)
_diffrn_detector_area_resol_mean 16.1709
_diffrn_measured_fraction_theta_full 1.000
_diffrn_measured_fraction_theta_max 1.000
_diffrn_measurement_details
;
  1 omega   59.00   98.00   1.0000   11.2700
omega____ theta____ kappa____ phi______ frames
    -       24.0786  178.0000 -120.0000 39

  2 omega  -49.00   62.00   1.0000   11.2700
omega____ theta____ kappa____ phi______ frames
    -       24.0786  -19.0000  -60.0000 111

  3 omega   -7.00   -5.00   1.0000   11.2700
omega____ theta____ kappa____ phi______ frames
    -       24.0786  -99.0000 -101.0000 2
;
_diffrn_measurement_device_type 'Xcalibur, Eos'
_diffrn_measurement_method '\w scans'
_diffrn_orient_matrix_UB_11 0.0148444000
_diffrn_orient_matrix_UB_12 -0.0146958000
_diffrn_orient_matrix_UB_13 -0.0784075000
_diffrn_orient_matrix_UB_21 0.0509083000
_diffrn_orient_matrix_UB_22 -0.0163258000
_diffrn_orient_matrix_UB_23 0.0744052000
_diffrn_orient_matrix_UB_31 -0.1385986000
_diffrn_orient_matrix_UB_32 -0.0075663000
_diffrn_orient_matrix_UB_33 -0.0085488000
_diffrn_radiation_monochromator graphite
_diffrn_radiation_type MoK\a
_diffrn_radiation_wavelength 0.71073
_diffrn_reflns_av_R_equivalents 0.0168
_diffrn_reflns_av_unetI/netI 0.0312
_diffrn_reflns_Laue_measured_fraction_full 0.878
_diffrn_reflns_Laue_measured_fraction_max 0.717
_diffrn_reflns_limit_h_max 4
_diffrn_reflns_limit_h_min -6
_diffrn_reflns_limit_k_max 33
_diffrn_reflns_limit_k_min -41
_diffrn_reflns_limit_l_max 8
_diffrn_reflns_limit_l_min -9
_diffrn_reflns_number 3485
_diffrn_reflns_point_group_measured_fraction_full 0.878
_diffrn_reflns_point_group_measured_fraction_max 0.717
_diffrn_reflns_theta_full 25.242
_diffrn_reflns_theta_max 31.210
_diffrn_reflns_theta_min 2.670
_diffrn_source 'Enhance (Mo) X-ray Source'
_exptl_absorpt_coefficient_mu 0.503
_exptl_absorpt_correction_T_max 1.00000
_exptl_absorpt_correction_T_min 0.76538
_exptl_absorpt_correction_type multi-scan
_exptl_absorpt_process_details
;
CrysAlisPro, Agilent Technologies,
Version 1.171.36.20 (release 27-06-2012 CrysAlis171 .NET)
(compiled Jul 11 2012,15:38:31)
Empirical absorption correction using spherical harmonics,
 implemented in SCALE3 ABSPACK scaling algorithm.
;
_exptl_crystal_colour colourless
_exptl_crystal_density_diffrn 1.395
_exptl_crystal_F_000 436.0
_exptl_crystal_size_max 0.52
_exptl_crystal_size_mid 0.34
_exptl_crystal_size_min 0.31
_refine_diff_density_max 0.501
_refine_diff_density_min -0.632
_refine_diff_density_rms 0.057
_refine_ls_extinction_coef 0.006(2)
_refine_ls_extinction_expression Fc^*^=kFc[1+0.001xFc^2^\l^3^/sin(2\q)]^-1/4^
_refine_ls_extinction_method SHELXL
_refine_ls_goodness_of_fit_ref 1.057
_refine_ls_hydrogen_treatment mixed
_refine_ls_matrix_type full
_refine_ls_number_parameters 130
_refine_ls_number_reflns 2291
_refine_ls_number_restraints 0
_refine_ls_restrained_S_all 1.057
_refine_ls_R_factor_all 0.0678
_refine_ls_R_factor_gt 0.0536
_refine_ls_shift/su_max 0.009
_refine_ls_shift/su_mean 0.004
_refine_ls_structure_factor_coef Fsqd
_refine_ls_weighting_details 'w=1/[\s^2^(Fo^2^)+(0.0643P)^2^+0.6655P] where P=(Fo^2^+2Fc^2^)/3'
_refine_ls_weighting_scheme calc
_refine_ls_wR_factor_gt 0.1348
_refine_ls_wR_factor_ref 0.1448
_reflns_Friedel_coverage 0.000
_reflns_number_gt 1850
_reflns_number_total 2291
_reflns_threshold_expression 'I > 2\s(I)'
_cod_data_source_file c6ce00708b2.cif
_cod_data_source_block compound_3
_cod_depositor_comments 'Adding full bibliography for 7225700--7225708.cif.'
_cod_original_cell_volume 982.53(14)
_cod_database_code 7225707
_shelxl_version_number 2013-4
_shelx_space_group_comment
;
The symmetry employed for this shelxl refinement is uniquely defined
by the following loop, which should always be used as a source of
symmetry information in preference to the above space-group names.
They are only intended as comments.
;
_reflns_odcompleteness_completeness 81.94
_reflns_odcompleteness_iscentric 1
_reflns_odcompleteness_theta 28.98
_olex2_refinement_description
;
1. Fixed Uiso
 At 1.2 times of:
  All C(H,H) groups
2. Others
 Sof(H6B)=Sof(C7B)=Sof(H7BA)=Sof(H7BB)=1-FVAR(1)
 Sof(H6A)=Sof(C7A)=Sof(H7AA)=Sof(H7AB)=FVAR(1)
3.a Secondary CH2 refined with riding coordinates:
 C2(H2A,H2B), C9(H9A,H9B), C8(H8A,H8B), C4(H4A,H4B), C7A(H7AA,H7AB), C7B(H7BA,
 H7BB)
;
_olex2_date_sample_data_collection 1384406396.26
_olex2_submission_special_instructions 'No special instructions were received'

loop_
_space_group_symop_operation_xyz
'x, y, z'
'-x+1/2, y+1/2, -z+1/2'
'-x, -y, -z'
'x-1/2, -y-1/2, z-1/2'

loop_
_atom_site_label
_atom_site_type_symbol
_atom_site_fract_x
_atom_site_fract_y
_atom_site_fract_z
_atom_site_U_iso_or_equiv
_atom_site_adp_type
_atom_site_occupancy
_atom_site_site_symmetry_order
_atom_site_calc_flag
_atom_site_refinement_flags_posn
_atom_site_refinement_flags_occupancy
_atom_site_disorder_assembly
_atom_site_disorder_group
S1 S 0.31021(19) 0.13346(3) 0.23197(11) 0.0569(3) Uani 1 1 d . . . .
S5 S 0.50682(19) 0.19991(2) 0.63190(14) 0.0534(3) Uani 1 1 d . . . .
O1 O 0.7709(5) 0.04621(6) 1.0097(3) 0.0436(5) Uani 1 1 d . . . .
O2 O 0.7756(4) -0.00577(6) 0.7816(3) 0.0414(5) Uani 1 1 d . . . .
C10 C 0.6683(5) 0.02665(7) 0.8365(3) 0.0286(5) Uani 1 1 d . . . .
N3 N 0.6451(4) 0.11126(6) 0.6162(3) 0.0296(5) Uani 1 1 d . . . .
C2 C 0.6007(6) 0.10514(8) 0.3992(4) 0.0345(6) Uani 1 1 d . . . .
H2A H 0.5763 0.0740 0.3717 0.041 Uiso 1 1 calc R . . .
H2B H 0.7705 0.1139 0.3606 0.041 Uiso 1 1 calc R . . .
C9 C 0.4059(6) 0.04638(9) 0.7109(4) 0.0373(6) Uani 1 1 d . . . .
H9A H 0.2503 0.0377 0.7676 0.045 Uiso 1 1 calc R . . .
H9B H 0.3721 0.0348 0.5731 0.045 Uiso 1 1 calc R . . .
C8 C 0.4161(6) 0.09597(8) 0.7017(4) 0.0346(6) Uani 1 1 d . . . .
H8A H 0.2403 0.1068 0.6185 0.042 Uiso 1 1 calc R . . .
H8B H 0.4387 0.1078 0.8383 0.042 Uiso 1 1 calc R . . .
C4 C 0.7476(6) 0.15349(9) 0.6890(4) 0.0419(6) Uani 1 1 d . . . .
H4A H 0.9080 0.1600 0.6336 0.050 Uiso 1 1 calc R . . .
H4B H 0.8146 0.1517 0.8364 0.050 Uiso 1 1 calc R . . .
C6 C 0.5489(14) 0.21483(18) 0.3839(9) 0.0896(17) Uani 1 1 d . . . .
H6A H 0.47(3) 0.240(5) 0.361(19) 0.107 Uiso 0.44(3) 1 d R P A 2
H6B H 0.64(2) 0.236(4) 0.394(16) 0.107 Uiso 0.56(3) 1 d R P A 3
C7A C 0.374(6) 0.1843(4) 0.1890(18) 0.052(4) Uani 0.44(3) 1 d . P A 2
H7AA H 0.1963 0.1986 0.1330 0.062 Uiso 0.44(3) 1 calc R P A 2
H7AB H 0.4783 0.1848 0.0835 0.062 Uiso 0.44(3) 1 calc R P A 2
C7B C 0.525(6) 0.1895(4) 0.238(2) 0.070(4) Uani 0.56(3) 1 d . P A 3
H7BA H 0.7117 0.1818 0.2269 0.084 Uiso 0.56(3) 1 calc R P A 3
H7BB H 0.4382 0.2058 0.1154 0.084 Uiso 0.56(3) 1 calc R P A 3
H1 H 0.922(8) 0.0343(12) 1.081(6) 0.062(11) Uiso 1 1 d . . . .

loop_
_atom_site_aniso_label
_atom_site_aniso_U_11
_atom_site_aniso_U_22
_atom_site_aniso_U_33
_atom_site_aniso_U_23
_atom_site_aniso_U_13
_atom_site_aniso_U_12
S1 0.0497(6) 0.0917(6) 0.0266(3) 0.0006(3) 0.0033(3) 0.0158(4)
S5 0.0524(7) 0.0336(4) 0.0742(6) -0.0142(3) 0.0154(4) 0.0054(3)
O1 0.0448(15) 0.0475(11) 0.0334(9) -0.0030(8) -0.0011(8) 0.0149(10)
O2 0.0399(13) 0.0419(10) 0.0357(9) -0.0030(7) -0.0043(8) 0.0060(8)
C10 0.0242(15) 0.0326(11) 0.0296(10) 0.0080(9) 0.0074(9) -0.0024(9)
N3 0.0271(13) 0.0319(9) 0.0299(9) 0.0017(8) 0.0069(8) 0.0045(8)
C2 0.0368(16) 0.0368(12) 0.0339(12) -0.0022(9) 0.0163(11) 0.0024(11)
C9 0.0222(16) 0.0447(14) 0.0434(14) 0.0154(11) 0.0042(11) 0.0006(11)
C8 0.0293(16) 0.0426(13) 0.0346(12) 0.0106(10) 0.0131(10) 0.0126(11)
C4 0.0398(19) 0.0396(13) 0.0401(14) -0.0031(11) -0.0031(11) 0.0016(12)
C6 0.090(4) 0.075(3) 0.095(4) 0.043(3) 0.004(3) -0.021(3)
C7A 0.069(10) 0.044(4) 0.046(5) 0.014(3) 0.019(5) 0.000(5)
C7B 0.084(11) 0.072(5) 0.060(6) 0.032(5) 0.030(7) -0.004(6)

loop_
_atom_type_symbol
_atom_type_description
_atom_type_scat_dispersion_real
_atom_type_scat_dispersion_imag
_atom_type_scat_source
C C 0.0033 0.0016 'International Tables Vol C Tables 4.2.6.8 and 6.1.1.4'
H H 0.0000 0.0000 'International Tables Vol C Tables 4.2.6.8 and 6.1.1.4'
N N 0.0061 0.0033 'International Tables Vol C Tables 4.2.6.8 and 6.1.1.4'
O O 0.0106 0.0060 'International Tables Vol C Tables 4.2.6.8 and 6.1.1.4'
S S 0.1246 0.1234 'International Tables Vol C Tables 4.2.6.8 and 6.1.1.4'

loop_
_geom_angle_atom_site_label_1
_geom_angle_atom_site_label_2
_geom_angle_atom_site_label_3
_geom_angle
C2 S1 C7B 93.5(7)
C7A S1 C2 114.1(9)
C6 S5 C4 100.4(2)
C10 O1 H1 114(2)
O1 C10 C9 115.0(2)
O2 C10 O1 122.7(2)
O2 C10 C9 122.3(2)
C2 N3 C8 114.5(2)
C4 N3 C2 115.0(2)
C4 N3 C8 113.4(2)
S1 C2 H2A 107.7
S1 C2 H2B 107.7
N3 C2 S1 118.44(17)
N3 C2 H2A 107.7
N3 C2 H2B 107.7
H2A C2 H2B 107.1
C10 C9 H9A 108.9
C10 C9 H9B 108.9
C10 C9 C8 113.2(2)
H9A C9 H9B 107.8
C8 C9 H9A 108.9
C8 C9 H9B 108.9
N3 C8 C9 111.8(2)
N3 C8 H8A 109.3
N3 C8 H8B 109.3
C9 C8 H8A 109.3
C9 C8 H8B 109.3
H8A C8 H8B 107.9
S5 C4 H4A 107.8
S5 C4 H4B 107.8
N3 C4 S5 117.9(2)
N3 C4 H4A 107.8
N3 C4 H4B 107.8
H4A C4 H4B 107.2
S5 C6 H6A 105(9)
S5 C6 H6B 109(8)
C7A C6 S5 116.0(5)
C7A C6 H6A 104(9)
C7B C6 S5 125.0(5)
C7B C6 H6B 121(8)
S1 C7A C6 118.6(7)
S1 C7A H7AA 107.7
S1 C7A H7AB 107.7
C6 C7A H7AA 107.7
C6 C7A H7AB 107.7
H7AA C7A H7AB 107.1
S1 C7B H7BA 107.3
S1 C7B H7BB 107.3
C6 C7B S1 120.1(7)
C6 C7B H7BA 107.3
C6 C7B H7BB 107.3
H7BA C7B H7BB 106.9

loop_
_geom_bond_atom_site_label_1
_geom_bond_atom_site_label_2
_geom_bond_distance
S1 C2 1.816(3)
S1 C7A 1.622(13)
S1 C7B 2.005(19)
S5 C4 1.829(3)
S5 C6 1.789(5)
O1 C10 1.301(3)
O1 H1 0.86(4)
O2 C10 1.219(3)
C10 C9 1.492(4)
N3 C2 1.437(3)
N3 C8 1.458(3)
N3 C4 1.428(3)
C2 H2A 0.9700
C2 H2B 0.9700
C9 H9A 0.9700
C9 H9B 0.9700
C9 C8 1.516(4)
C8 H8A 0.9700
C8 H8B 0.9700
C4 H4A 0.9700
C4 H4B 0.9700
C6 H6A 0.87(13)
C6 H6B 0.79(11)
C6 C7A 1.673(19)
C6 C7B 1.234(16)
C7A H7AA 0.9700
C7A H7AB 0.9700
C7B H7BA 0.9700
C7B H7BB 0.9700

loop_
_geom_torsion_atom_site_label_1
_geom_torsion_atom_site_label_2
_geom_torsion_atom_site_label_3
_geom_torsion_atom_site_label_4
_geom_torsion
S5 C6 C7A S1 -29.1(17)
S5 C6 C7B S1 21(2)
O1 C10 C9 C8 44.2(3)
O2 C10 C9 C8 -136.8(2)
C10 C9 C8 N3 59.0(3)
C2 S1 C7A C6 -41.6(15)
C2 N3 C8 C9 73.5(3)
C2 N3 C4 S5 72.1(3)
C8 N3 C2 S1 62.6(3)
C8 N3 C4 S5 -62.3(3)
C4 S5 C6 C7A 79.6(8)
C4 S5 C6 C7B 52.9(15)
C4 N3 C2 S1 -71.3(3)
C4 N3 C8 C9 -151.9(2)
C6 S5 C4 N3 -85.6(3)
C7A S1 C2 N3 80.9(5)
C7A C6 C7B S1 -55.2(15)
C7B S1 C2 N3 82.6(3)
C7B S1 C7A C6 -46.4(14)
C7B C6 C7A S1 88.7(19)
